data_2007529
loop_
_publ_author_name
'Barker, James'
'Powell, Harold R.'

_publ_section_title
;
 Cyclopropylcarboxamidinium Chloride
;
_journal_issue 8
_journal_name_full 'Acta Crystallographica Section C'
_journal_page_first 1189
_journal_page_last 1191
_journal_paper_doi 10.1107/S0108270197018829
_journal_volume 54
_journal_year 1998
_chemical_formula_iupac 'C4 H9 N2 1+, Cl 1-'
_chemical_formula_moiety ' C4 H9 Cl1 N2 '
_chemical_formula_sum 'C4 H9 Cl N2'
_chemical_formula_weight 120.58
_chemical_name_systematic
;
Cyclopropylcarboximidamide Hydrochloride
;
_space_group_IT_number 15
_symmetry_cell_setting monoclinic
_symmetry_space_group_name_Hall '-C 2yc'
_symmetry_space_group_name_H-M 'C 1 2/c 1'
_cell_angle_alpha 90
_cell_angle_beta 118.00(2)
_cell_angle_gamma 90
_cell_formula_units_Z 8.00
_cell_length_a 11.5910(10)
_cell_length_b 10.8910(10)
_cell_length_c 10.9030(10)
_cell_measurement_reflns_used 25
_cell_measurement_temperature 293
_cell_measurement_theta_max 74.96
_cell_measurement_theta_min 74.31
_cell_volume 1215.3(3)
_computing_cell_refinement 'AFC-7R Processing Software (Molecular Structure Corporation, 1993b)'
_computing_data_collection 'R-Axis Processing Software (Molecular Structure Corporation, 1993a)'
_computing_data_reduction 'R-Axis Processing Software'
_computing_molecular_graphics 'CAMERON (Watkin, Prout & Pearce,  1996)'
_computing_publication_material CRYSTALS
_computing_structure_refinement 'CRYSTALS (Watkin, Prout, Carruthers & Betteridge, 1996)'
_computing_structure_solution 'SIR92 (Altomare et al., 1994)'
_diffrn_ambient_temperature 293
_diffrn_measurement_device 'Rigaku R-Axis-IIc image-plate'
_diffrn_measurement_method
;Arndt-Wonacott method; 30 non-overlapping images, each with an exposure time
 of
30 min and an oscillation range of 6.0\%
;
_diffrn_radiation_monochromator graphite
_diffrn_radiation_source 'rotating anode'
_diffrn_radiation_type 'Mo K\a'
_diffrn_radiation_wavelength 0.71073
_diffrn_reflns_av_R_equivalents 0.03
_diffrn_reflns_limit_h_max 11
_diffrn_reflns_limit_h_min -13
_diffrn_reflns_limit_k_max 12
_diffrn_reflns_limit_k_min -12
_diffrn_reflns_limit_l_max 11
_diffrn_reflns_limit_l_min -12
_diffrn_reflns_number 2865
_diffrn_reflns_theta_max 24.43
_diffrn_reflns_theta_min 1.87
_diffrn_standards_decay_% none
_diffrn_standards_number 0
_exptl_absorpt_coefficient_mu 0.51
_exptl_absorpt_correction_type none
_exptl_crystal_colour colourless
_exptl_crystal_density_diffrn 1.32
_exptl_crystal_density_meas ?
_exptl_crystal_description 'irregular block'
_exptl_crystal_F_000 513.07
_exptl_crystal_size_max 0.30
_exptl_crystal_size_mid 0.30
_exptl_crystal_size_min 0.20
_refine_diff_density_max 0.16
_refine_diff_density_min -0.17
_refine_ls_extinction_coef 100E1(9)
_refine_ls_extinction_method 'Larson (1970), equation 22'
_refine_ls_goodness_of_fit_obs 1.098
_refine_ls_hydrogen_treatment refall
_refine_ls_matrix_type full
_refine_ls_number_parameters 101
_refine_ls_number_reflns 898
_refine_ls_R_factor_obs .052
_refine_ls_shift/esd_max 0.0017
_refine_ls_structure_factor_coef F
_refine_ls_weighting_scheme 'Chebychev polynomial (Carruthers & Watkin, 1979)'
_refine_ls_wR_factor_obs .053
_reflns_number_observed 898
_reflns_number_total 969
_reflns_observed_criterion I>3\s(I)
_cod_data_source_file ha1206.cif
_cod_data_source_block ha1206
_cod_depositor_comments
;
The following automatic conversions were performed:
'_symmetry_cell_setting' value 'Monoclinic ' changed to 'monoclinic'
according to '/home/saulius/struct/CIF-dictionaries/cif_core.dic'
dictionary named 'cif_core.dic' version 2.4.1 from 2010-06-29.

Automatic conversion script
Id: cif_fix_enum 1527 2010-12-29 10:47:43Z saulius 

The following automatic conversions were performed:

'_symmetry_cell_setting' value 'monoclinic ' changed to 'monoclinic'
according to /home/saulius/struct/CIF-dictionaries/cif_core.dic
dictionary named 'cif_core.dic' version 2.4.1 from 2010-06-29.

Automatic conversion script
Id: cif_fix_values 1715 2011-07-08 13:25:40Z adriana 

The following automatic conversions were performed:

'_exptl_crystal_density_meas' value 'not measured' was changed to '?'
- the value is perceived as not measured.

Automatic conversion script
Id: cif_fix_values 3008 2015-01-20 13:52:24Z robertas 
;
_cod_original_cell_volume 1215.2(3)
_cod_original_sg_symbol_H-M 'C 2/c'
_cod_original_formula_sum ' C4 H9 Cl1 N2 '
_cod_database_code 2007529
_cod_database_fobs_code 2007529

loop_
_symmetry_equiv_pos_as_xyz
x,y,z
-x,-y,-z
x+1/2,y+1/2,z
-x+1/2,-y+1/2,-z
-x,y,-z+1/2
x,-y,z+1/2
-x+1/2,y+1/2,-z+1/2
x+1/2,-y+1/2,z+1/2

loop_
_atom_site_aniso_label
_atom_site_aniso_U_11
_atom_site_aniso_U_22
_atom_site_aniso_U_33
_atom_site_aniso_U_12
_atom_site_aniso_U_13
_atom_site_aniso_U_23
Cl1 .0530(5) .0566(5) .0464(5) .0079(3) .0163(3) -.0002(3)
C1 .050(2) .0480(10) .0460(10) .0050(10) .0210(10) .0000(10)
C2 .0450(10) .0440(10) .0450(10) -.0020(10) .0200(10) .0020(10)
C3 .060(2) .057(2) .048(2) -.0060(10) .0270(10) .0000(10)
C4 .060(2) .053(2) .0480(10) -.0100(10) .0250(10) -.0070(10)
N21 .0510(10) .064(2) .0460(10) .0110(10) .0170(10) .0010(10)
N22 .0520(10) .0540(10) .0430(10) .0050(10) .0180(10) .0000(10)

loop_
_atom_site_label
_atom_site_fract_x
_atom_site_fract_y
_atom_site_fract_z
_atom_site_U_iso_or_equiv
_atom_site_thermal_displace_type
_atom_site_occupancy
Cl1 -.07003(7) .35415(6) .55672(7) .0548 Uani 1.0000
C1 .1399(3) .1221(2) .5210(3) .0487 Uani 1.0000
C2 .2263(2) .1216(2) .6706(3) .0450 Uani 1.0000
C3 .1908(3) .1009(3) .4176(3) .0544 Uani 1.0000
C4 .1114(3) .0044(3) .4384(3) .0540 Uani 1.0000
N21 .3319(2) .0527(3) .7272(3) .0559 Uani 1.0000
N22 .1951(3) .1913(2) .7478(3) .0512 Uani 1.0000
H11 .070(3) .178(3) .492(3) .058(8) Uiso 1.0000
H31 .147(3) .150(3) .329(4) .061(9) Uiso 1.0000
H32 .282(4) .088(3) .458(3) .064(9) Uiso 1.0000
H41 .021(3) -.009(3) .358(3) .060(8) Uiso 1.0000
H42 .156(3) -.073(3) .493(3) .067(9) Uiso 1.0000
H211 .378(3) .051(3) .817(4) .055(8) Uiso 1.0000
H212 .348(3) .009(3) .682(3) .045(8) Uiso 1.0000
H221 .242(3) .192(3) .835(4) .058(8) Uiso 1.0000
H222 .131(3) .236(3) .710(3) .052(8) Uiso 1.0000

loop_
_atom_type_symbol
_atom_type_scat_dispersion_real
_atom_type_scat_dispersion_imag
_atom_type_scat_source
'C   ' 0.0020 0.0020 International_Tables_Vol_IV_Table_2.2B
'H   ' 0.0000 0.0000 International_Tables_Vol_IV_Table_2.2B
'N   ' 0.0040 0.0030 International_Tables_Vol_IV_Table_2.2B
'Cl  ' 0.1320 0.1590 International_Tables_Vol_IV_Table_2.2B

loop_
_geom_angle_atom_site_label_1
_geom_angle_atom_site_label_2
_geom_angle_atom_site_label_3
_geom_angle
_geom_angle_publ_flag
C2 C1 C3 121.9(2) yes
C2 C1 C4 120.4(2) yes
C3 C1 C4 58.7(2) yes
C2 C1 H11 114.1(19) no
C3 C1 H11 115.0(19) no
C4 C1 H11 115.8(18) no
C1 C2 N21 121.7(2) yes
C1 C2 N22 117.8(2) yes
N21 C2 N22 120.5(3) yes
C1 C3 C4 60.6(2) yes
C1 C3 H31 115.8(19) no
C4 C3 H31 117.2(18) no
C1 C3 H32 115.(2) no
C4 C3 H32 118.(2) no
H31 C3 H32 118.(3) no
C1 C4 C3 60.8(2) yes
C1 C4 H41 118.7(17) no
C3 C4 H41 115.9(17) no
C1 C4 H42 116.2(18) no
C3 C4 H42 119.3(18) no
H41 C4 H42 115.(3) no
C2 N21 H211 119.2(19) no
C2 N21 H212 120.(2) no
H211 N21 H212 120.(3) no
C2 N22 H221 120.(2) no
C2 N22 H222 119.(2) no
H221 N22 H222 121.(3) no

loop_
_geom_bond_atom_site_label_1
_geom_bond_atom_site_label_2
_geom_bond_site_symmetry_1
_geom_bond_site_symmetry_2
_geom_bond_distance
_geom_bond_publ_flag
C1 C2 . . 1.459(4) yes
C1 C3 . . 1.515(4) yes
C1 C4 . . 1.512(4) yes
C1 H11 . . .94(3) no
C2 N21 . . 1.316(4) yes
C2 N22 . . 1.304(4) yes
C3 C4 . . 1.483(4) yes
C3 H31 . . 1.01(3) no
C3 H32 . . .94(3) no
C4 H41 . . 1.01(3) no
C4 H42 . . 1.02(3) no
N21 H211 . . .87(3) no
N21 H212 . . .77(3) no
N22 H221 . . .84(3) no
N22 H222 . . .82(3) no
Cl1 N21 . 3_455 3.377(3) yes
Cl1 N21 . 8_454 3.376(3) yes
Cl1 N22 . . 3.305(3) yes
Cl1 N22 . 8_454 3.223(3) yes
